data_8101756
loop_
_publ_author_name
'G. Laus'
'K. Wurst'
'W. Stolz'
'H. Schottenberger'

_publ_section_title
;
Crystal structure of iodoferrocene, Fe(C~5~H~4~I)(C~5~H~5~)
;
_journal_issue 2
_journal_name_full 'Zeitschrift f\"ur Kristallographie - New Crystal Structures'
_journal_page_first 229
_journal_page_last 230
_journal_volume 220
_journal_year 2005
_chemical_formula_sum 'C10 H9 Fe I'
_chemical_formula_weight 311.92
_chemical_name_systematic
; 
 iodoferrocene 
;
_space_group_IT_number 7
_symmetry_cell_setting monoclinic
_symmetry_space_group_name_Hall 'P -2yc'
_symmetry_space_group_name_H-M 'P 1 c 1'
_atom_sites_solution_hydrogens geom
_atom_sites_solution_primary direct
_atom_sites_solution_secondary difmap
_audit_creation_method SHELXL-97
_cell_angle_alpha 90.00
_cell_angle_beta 93.015(2)
_cell_angle_gamma 90.00
_cell_formula_units_Z 4
_cell_length_a 6.3676(2)
_cell_length_b 9.8475(4)
_cell_length_c 15.2298(6)
_cell_measurement_reflns_used 8349
_cell_measurement_temperature 228(2)
_cell_measurement_theta_max 25.0
_cell_measurement_theta_min 1.0
_cell_volume 953.66(6)
_computing_data_collection KappaCCD
_computing_data_reduction 'DENZO and SCALEPACK'
_computing_structure_refinement 'SHELXL-97 (Sheldrick, 1997)'
_computing_structure_solution 'SHELXS-97 (Sheldrick, 1990)'
_diffrn_ambient_temperature 228(2)
_diffrn_measured_fraction_theta_full 0.997
_diffrn_measured_fraction_theta_max 0.997
_diffrn_measurement_device_type 'Nonius KappaCCD'
_diffrn_measurement_method phi/omega
_diffrn_radiation_monochromator graphite
_diffrn_radiation_source 'fine-focus sealed tube'
_diffrn_radiation_type MoK\a
_diffrn_radiation_wavelength 0.71073
_diffrn_reflns_av_R_equivalents 0.0250
_diffrn_reflns_av_sigmaI/netI 0.0261
_diffrn_reflns_limit_h_max 7
_diffrn_reflns_limit_h_min 0
_diffrn_reflns_limit_k_max 11
_diffrn_reflns_limit_k_min -11
_diffrn_reflns_limit_l_max 18
_diffrn_reflns_limit_l_min -18
_diffrn_reflns_number 5621
_diffrn_reflns_theta_full 24.97
_diffrn_reflns_theta_max 24.97
_diffrn_reflns_theta_min 2.07
_diffrn_standards_decay_% 0
_exptl_absorpt_coefficient_mu 4.757
_exptl_absorpt_correction_type none
_exptl_crystal_colour yellow
_exptl_crystal_density_diffrn 2.173
_exptl_crystal_density_method 'not measured'
_exptl_crystal_description prism
_exptl_crystal_F_000 592
_exptl_crystal_size_max 0.16
_exptl_crystal_size_mid 0.12
_exptl_crystal_size_min 0.11
_refine_diff_density_max 0.331
_refine_diff_density_min -0.324
_refine_diff_density_rms 0.062
_refine_ls_abs_structure_details 'Flack H D (1983), Acta Cryst. A39, 876-881'
_refine_ls_abs_structure_Flack 0.39(6)
_refine_ls_extinction_coef 0.0036(3)
_refine_ls_extinction_expression Fc^*^=kFc[1+0.001xFc^2^\l^3^/sin(2\q)]^-1/4^
_refine_ls_extinction_method SHELXL
_refine_ls_goodness_of_fit_ref 1.082
_refine_ls_hydrogen_treatment riding
_refine_ls_matrix_type full
_refine_ls_number_parameters 219
_refine_ls_number_reflns 1829
_refine_ls_number_restraints 2
_refine_ls_restrained_S_all 1.081
_refine_ls_R_factor_all 0.0202
_refine_ls_R_factor_gt 0.0184
_refine_ls_shift/su_max 0.005
_refine_ls_shift/su_mean 0.000
_refine_ls_structure_factor_coef Fsqd
_refine_ls_weighting_details 'calc w=1/[\s^2^(Fo^2^)+(0.0082P)^2^+0.4933P] where P=(Fo^2^+2Fc^2^)/3'
_refine_ls_weighting_scheme calc
_refine_ls_wR_factor_gt 0.0375
_refine_ls_wR_factor_ref 0.0382
_reflns_number_gt 1756
_reflns_number_total 1829
_reflns_threshold_expression >2sigma(I)
_cod_data_source_file 1267-1499.cff
_cod_data_source_block rac
_cod_original_sg_symbol_H-M Pc
_cod_database_code 8101756

loop_
_symmetry_equiv_pos_as_xyz
'x, y, z'
'x, -y, z+1/2'

loop_
_atom_site_label
_atom_site_type_symbol
_atom_site_fract_x
_atom_site_fract_y
_atom_site_fract_z
_atom_site_U_iso_or_equiv
_atom_site_adp_type
_atom_site_occupancy
_atom_site_symmetry_multiplicity
_atom_site_Wyckoff_symbol
_atom_site_calc_flag
_atom_site_refinement_flags
_atom_site_disorder_assembly
_atom_site_disorder_group
Fe1 Fe 0.86425(11) 0.45784(7) 0.25887(5) 0.03270(18) Uani 1 2 a d . . .
Fe2 Fe 1.39346(12) 1.03919(7) 0.58146(5) 0.03358(18) Uani 1 2 a d . . .
I1 I 0.48797(4) 0.62689(4) 0.39869(2) 0.05033(13) Uani 1 2 a d . . .
I2 I 1.01227(5) 0.89122(4) 0.41736(3) 0.05336(14) Uani 1 2 a d . . .
C1 C 1.0088(12) 0.6224(6) 0.2093(4) 0.0495(17) Uani 1 2 a d . . .
H1 H 1.0771 0.6912 0.2427 0.059 Uiso 1 2 a calc . . .
C2 C 1.1023(10) 0.5015(6) 0.1794(4) 0.0502(14) Uani 1 2 a d . . .
H2 H 1.2435 0.4755 0.1896 0.060 Uiso 1 2 a calc . . .
C3 C 0.9468(11) 0.4279(6) 0.1323(4) 0.0479(15) Uani 1 2 a d . . .
H3 H 0.9657 0.3436 0.1048 0.057 Uiso 1 2 a calc . . .
C4 C 0.7593(11) 0.5002(7) 0.1327(4) 0.0497(15) Uani 1 2 a d . . .
H4 H 0.6300 0.4727 0.1059 0.060 Uiso 1 2 a calc . . .
C5 C 0.7956(12) 0.6213(6) 0.1800(4) 0.0560(18) Uani 1 2 a d . . .
H5 H 0.6957 0.6890 0.1902 0.067 Uiso 1 2 a calc . . .
C6 C 0.9079(9) 0.4635(5) 0.3929(3) 0.0366(12) Uani 1 2 a d . . .
H6 H 0.9850 0.5284 0.4265 0.044 Uiso 1 2 a calc . . .
C7 C 0.9861(10) 0.3407(6) 0.3598(4) 0.0509(16) Uani 1 2 a d . . .
H7 H 1.1258 0.3102 0.3669 0.061 Uiso 1 2 a calc . . .
C8 C 0.8201(11) 0.2712(5) 0.3141(4) 0.0484(15) Uani 1 2 a d . . .
H8 H 0.8298 0.1862 0.2865 0.058 Uiso 1 2 a calc . . .
C9 C 0.6360(9) 0.3519(5) 0.3170(3) 0.0418(13) Uani 1 2 a d . . .
H9 H 0.5025 0.3309 0.2913 0.050 Uiso 1 2 a calc . . .
C10 C 0.6920(9) 0.4709(5) 0.3663(3) 0.0377(12) Uani 1 2 a d . . .
C11 C 1.5977(13) 0.8875(6) 0.6172(5) 0.0574(19) Uani 1 2 a d . . .
H11 H 1.6921 0.8450 0.5806 0.069 Uiso 1 2 a calc . . .
C12 C 1.6388(12) 1.0027(6) 0.6686(5) 0.0592(17) Uani 1 2 a d . . .
H12 H 1.7661 1.0511 0.6722 0.071 Uiso 1 2 a calc . . .
C13 C 1.4615(14) 1.0339(7) 0.7132(4) 0.0600(18) Uani 1 2 a d . . .
H13 H 1.4468 1.1074 0.7518 0.072 Uiso 1 2 a calc . . .
C14 C 1.3087(11) 0.9372(8) 0.6907(5) 0.0654(19) Uani 1 2 a d . . .
H14 H 1.1732 0.9327 0.7123 0.078 Uiso 1 2 a calc . . .
C15 C 1.3930(13) 0.8470(6) 0.6298(5) 0.0593(18) Uani 1 2 a d . . .
H15 H 1.3230 0.7728 0.6027 0.071 Uiso 1 2 a calc . . .
C16 C 1.4169(9) 1.0703(6) 0.4496(3) 0.0383(13) Uani 1 2 a d . . .
H16 H 1.4974 1.0189 0.4117 0.046 Uiso 1 2 a calc . . .
C17 C 1.4842(9) 1.1872(6) 0.4969(4) 0.0445(14) Uani 1 2 a d . . .
H17 H 1.6183 1.2270 0.4961 0.053 Uiso 1 2 a calc . . .
C18 C 1.3155(10) 1.2344(5) 0.5454(4) 0.0454(14) Uani 1 2 a d . . .
H18 H 1.3179 1.3113 0.5820 0.054 Uiso 1 2 a calc . . .
C19 C 1.1438(10) 1.1466(5) 0.5298(3) 0.0419(13) Uani 1 2 a d . . .
H19 H 1.0118 1.1537 0.5543 0.050 Uiso 1 2 a calc . . .
C20 C 1.2063(9) 1.0447(5) 0.4699(3) 0.0365(12) Uani 1 2 a d . . .

loop_
_atom_site_aniso_label
_atom_site_aniso_U_11
_atom_site_aniso_U_22
_atom_site_aniso_U_33
_atom_site_aniso_U_23
_atom_site_aniso_U_13
_atom_site_aniso_U_12
Fe1 0.0389(4) 0.0329(4) 0.0262(4) 0.0030(3) 0.0005(3) 0.0002(3)
Fe2 0.0401(4) 0.0340(4) 0.0269(4) 0.0035(3) 0.0040(3) 0.0045(3)
I1 0.0465(2) 0.0570(2) 0.0480(3) -0.00584(19) 0.00725(19) 0.0068(2)
I2 0.0492(2) 0.0529(2) 0.0572(3) -0.0059(2) -0.0052(2) -0.0041(2)
C1 0.069(5) 0.042(3) 0.037(4) 0.002(3) 0.005(3) -0.018(3)
C2 0.042(3) 0.057(4) 0.052(4) 0.010(3) 0.011(3) 0.000(3)
C3 0.068(4) 0.043(3) 0.034(3) 0.000(3) 0.015(3) -0.002(3)
C4 0.058(4) 0.059(4) 0.031(3) 0.005(3) -0.001(3) -0.005(3)
C5 0.070(5) 0.052(4) 0.046(4) 0.017(3) 0.007(3) 0.016(3)
C6 0.039(3) 0.043(3) 0.027(3) 0.006(2) -0.008(2) -0.002(2)
C7 0.048(4) 0.056(4) 0.049(4) 0.017(3) 0.004(3) 0.010(3)
C8 0.071(4) 0.035(3) 0.040(3) 0.012(3) 0.008(3) 0.001(3)
C9 0.050(3) 0.040(3) 0.035(3) 0.000(2) -0.004(2) -0.010(3)
C10 0.042(3) 0.042(3) 0.029(3) 0.007(2) 0.004(2) -0.002(2)
C11 0.071(5) 0.052(4) 0.050(4) 0.011(3) 0.003(4) 0.024(3)
C12 0.056(4) 0.056(4) 0.064(4) 0.017(4) -0.012(3) -0.004(3)
C13 0.100(6) 0.052(4) 0.027(3) 0.008(3) -0.003(3) 0.008(4)
C14 0.057(4) 0.089(5) 0.051(4) 0.039(4) 0.012(3) 0.004(4)
C15 0.088(5) 0.039(3) 0.049(4) 0.012(3) -0.012(4) -0.007(3)
C16 0.044(3) 0.048(3) 0.024(3) 0.003(2) 0.011(2) 0.002(3)
C17 0.046(3) 0.045(3) 0.041(3) 0.015(3) 0.000(3) -0.009(3)
C18 0.065(4) 0.031(3) 0.040(3) -0.003(2) 0.001(3) 0.006(3)
C19 0.051(3) 0.039(3) 0.036(3) 0.004(2) 0.005(3) 0.014(3)
C20 0.037(3) 0.037(3) 0.036(3) 0.001(2) 0.001(2) 0.008(2)

loop_
_atom_type_symbol
_atom_type_description
_atom_type_scat_dispersion_real
_atom_type_scat_dispersion_imag
_atom_type_scat_source
C C 0.0033 0.0016 'International Tables Vol C Tables 4.2.6.8 and 6.1.1.4'
H H 0.0000 0.0000 'International Tables Vol C Tables 4.2.6.8 and 6.1.1.4'
Fe Fe 0.3463 0.8444 'International Tables Vol C Tables 4.2.6.8 and 6.1.1.4'
I I -0.4742 1.8119 'International Tables Vol C Tables 4.2.6.8 and 6.1.1.4'

loop_
_geom_angle_atom_site_label_1
_geom_angle_atom_site_label_2
_geom_angle_atom_site_label_3
_geom_angle
_geom_angle_site_symmetry_1
_geom_angle_site_symmetry_3
_geom_angle_publ_flag
C10 Fe1 C1 121.8(2) . . ?
C10 Fe1 C9 41.2(2) . . ?
C1 Fe1 C9 157.2(3) . . ?
C10 Fe1 C2 157.1(3) . . ?
C1 Fe1 C2 40.8(2) . . ?
C9 Fe1 C2 160.2(2) . . ?
C10 Fe1 C7 68.1(2) . . ?
C1 Fe1 C7 124.7(3) . . ?
C9 Fe1 C7 68.5(2) . . ?
C2 Fe1 C7 107.5(3) . . ?
C10 Fe1 C5 108.5(2) . . ?
C1 Fe1 C5 40.4(3) . . ?
C9 Fe1 C5 121.7(3) . . ?
C2 Fe1 C5 68.1(3) . . ?
C7 Fe1 C5 161.7(3) . . ?
C10 Fe1 C4 125.7(3) . . ?
C1 Fe1 C4 67.6(3) . . ?
C9 Fe1 C4 108.0(3) . . ?
C2 Fe1 C4 67.3(3) . . ?
C7 Fe1 C4 156.3(3) . . ?
C5 Fe1 C4 40.3(3) . . ?
C10 Fe1 C3 161.6(3) . . ?
C1 Fe1 C3 67.7(3) . . ?
C9 Fe1 C3 124.2(2) . . ?
C2 Fe1 C3 40.0(3) . . ?
C7 Fe1 C3 121.4(3) . . ?
C5 Fe1 C3 67.5(3) . . ?
C4 Fe1 C3 39.7(2) . . ?
C10 Fe1 C8 68.4(2) . . ?
C1 Fe1 C8 160.9(3) . . ?
C9 Fe1 C8 40.7(2) . . ?
C2 Fe1 C8 123.8(3) . . ?
C7 Fe1 C8 40.4(2) . . ?
C5 Fe1 C8 156.9(3) . . ?
C4 Fe1 C8 121.6(3) . . ?
C3 Fe1 C8 107.8(2) . . ?
C10 Fe1 C6 40.7(2) . . ?
C1 Fe1 C6 108.0(2) . . ?
C9 Fe1 C6 69.0(2) . . ?
C2 Fe1 C6 121.4(3) . . ?
C7 Fe1 C6 40.4(2) . . ?
C5 Fe1 C6 125.4(2) . . ?
C4 Fe1 C6 162.3(2) . . ?
C3 Fe1 C6 156.3(3) . . ?
C8 Fe1 C6 68.2(2) . . ?
C20 Fe2 C12 162.4(3) . . ?
C20 Fe2 C15 108.5(2) . . ?
C12 Fe2 C15 67.2(3) . . ?
C20 Fe2 C13 156.3(3) . . ?
C12 Fe2 C13 39.8(3) . . ?
C15 Fe2 C13 67.8(3) . . ?
C20 Fe2 C19 41.2(2) . . ?
C12 Fe2 C19 154.8(3) . . ?
C15 Fe2 C19 127.5(3) . . ?
C13 Fe2 C19 121.1(3) . . ?
C20 Fe2 C11 125.7(3) . . ?
C12 Fe2 C11 40.1(3) . . ?
C15 Fe2 C11 39.9(3) . . ?
C13 Fe2 C11 67.5(3) . . ?
C19 Fe2 C11 163.9(3) . . ?
C20 Fe2 C14 121.9(3) . . ?
C12 Fe2 C14 66.8(3) . . ?
C15 Fe2 C14 40.5(3) . . ?
C13 Fe2 C14 40.0(3) . . ?
C19 Fe2 C14 109.7(3) . . ?
C11 Fe2 C14 67.3(3) . . ?
C20 Fe2 C16 40.7(2) . . ?
C12 Fe2 C16 125.1(3) . . ?
C15 Fe2 C16 119.8(3) . . ?
C13 Fe2 C16 162.1(3) . . ?
C19 Fe2 C16 68.8(2) . . ?
C11 Fe2 C16 107.1(3) . . ?
C14 Fe2 C16 155.6(3) . . ?
C20 Fe2 C17 68.0(2) . . ?
C12 Fe2 C17 107.7(3) . . ?
C15 Fe2 C17 153.8(3) . . ?
C13 Fe2 C17 125.9(3) . . ?
C19 Fe2 C17 68.1(2) . . ?
C11 Fe2 C17 119.5(3) . . ?
C14 Fe2 C17 163.4(3) . . ?
C16 Fe2 C17 40.4(2) . . ?
C20 Fe2 C18 68.1(2) . . ?
C12 Fe2 C18 120.5(3) . . ?
C15 Fe2 C18 164.7(3) . . ?
C13 Fe2 C18 108.9(2) . . ?
C19 Fe2 C18 40.2(2) . . ?
C11 Fe2 C18 154.2(3) . . ?
C14 Fe2 C18 127.5(3) . . ?
C16 Fe2 C18 68.1(2) . . ?
C17 Fe2 C18 40.4(2) . . ?
C5 C1 C2 107.8(6) . . ?
C5 C1 Fe1 70.3(3) . . ?
C2 C1 Fe1 69.8(3) . . ?
C3 C2 C1 107.6(6) . . ?
C3 C2 Fe1 70.5(3) . . ?
C1 C2 Fe1 69.4(3) . . ?
C4 C3 C2 108.5(6) . . ?
C4 C3 Fe1 70.0(3) . . ?
C2 C3 Fe1 69.5(3) . . ?
C3 C4 C5 108.6(6) . . ?
C3 C4 Fe1 70.3(3) . . ?
C5 C4 Fe1 69.8(4) . . ?
C4 C5 C1 107.4(5) . . ?
C4 C5 Fe1 69.9(3) . . ?
C1 C5 Fe1 69.3(3) . . ?
C7 C6 C10 107.3(5) . . ?
C7 C6 Fe1 69.6(3) . . ?
C10 C6 Fe1 68.7(3) . . ?
C6 C7 C8 108.9(5) . . ?
C6 C7 Fe1 70.0(3) . . ?
C8 C7 Fe1 70.0(3) . . ?
C7 C8 C9 108.1(5) . . ?
C7 C8 Fe1 69.6(3) . . ?
C9 C8 Fe1 69.0(3) . . ?
C8 C9 C10 107.0(5) . . ?
C8 C9 Fe1 70.3(3) . . ?
C10 C9 Fe1 69.1(3) . . ?
C6 C10 C9 108.7(5) . . ?
C6 C10 Fe1 70.6(3) . . ?
C9 C10 Fe1 69.7(3) . . ?
C6 C10 I1 125.3(4) . . ?
C9 C10 I1 126.0(4) . . ?
Fe1 C10 I1 127.5(2) . . ?
C15 C11 C12 107.8(6) . . ?
C15 C11 Fe2 69.9(4) . . ?
C12 C11 Fe2 69.6(4) . . ?
C13 C12 C11 108.8(7) . . ?
C13 C12 Fe2 70.2(4) . . ?
C11 C12 Fe2 70.2(4) . . ?
C12 C13 C14 107.8(6) . . ?
C12 C13 Fe2 70.0(4) . . ?
C14 C13 Fe2 70.4(4) . . ?
C13 C14 C15 107.9(6) . . ?
C13 C14 Fe2 69.6(3) . . ?
C15 C14 Fe2 69.4(4) . . ?
C11 C15 C14 107.6(6) . . ?
C11 C15 Fe2 70.3(4) . . ?
C14 C15 Fe2 70.1(3) . . ?
C17 C16 C20 107.5(4) . . ?
C17 C16 Fe2 70.0(3) . . ?
C20 C16 Fe2 68.9(3) . . ?
C16 C17 C18 108.4(4) . . ?
C16 C17 Fe2 69.6(3) . . ?
C18 C17 Fe2 70.0(3) . . ?
C19 C18 C17 108.4(5) . . ?
C19 C18 Fe2 69.2(3) . . ?
C17 C18 Fe2 69.7(3) . . ?
C18 C19 C20 107.5(5) . . ?
C18 C19 Fe2 70.6(3) . . ?
C20 C19 Fe2 69.1(3) . . ?
C16 C20 C19 108.3(5) . . ?
C16 C20 Fe2 70.4(3) . . ?
C19 C20 Fe2 69.7(3) . . ?
C16 C20 I2 126.5(4) . . ?
C19 C20 I2 125.1(4) . . ?
Fe2 C20 I2 127.8(2) . . ?

loop_
_geom_bond_atom_site_label_1
_geom_bond_atom_site_label_2
_geom_bond_distance
_geom_bond_site_symmetry_2
_geom_bond_publ_flag
Fe1 C10 2.021(5) . ?
Fe1 C1 2.029(6) . ?
Fe1 C9 2.030(6) . ?
Fe1 C2 2.035(6) . ?
Fe1 C7 2.041(6) . ?
Fe1 C5 2.042(6) . ?
Fe1 C4 2.044(6) . ?
Fe1 C3 2.047(6) . ?
Fe1 C8 2.047(5) . ?
Fe1 C6 2.047(5) . ?
Fe2 C20 2.024(5) . ?
Fe2 C12 2.028(8) . ?
Fe2 C15 2.031(6) . ?
Fe2 C13 2.031(6) . ?
Fe2 C19 2.033(6) . ?
Fe2 C11 2.036(6) . ?
Fe2 C14 2.041(6) . ?
Fe2 C16 2.044(5) . ?
Fe2 C17 2.049(5) . ?
Fe2 C18 2.052(5) . ?
I1 C10 2.088(5) . ?
I2 C20 2.085(5) . ?
C1 C5 1.406(10) . ?
C1 C2 1.417(8) . ?
C2 C3 1.395(9) . ?
C3 C4 1.390(9) . ?
C4 C5 1.406(9) . ?
C6 C7 1.411(8) . ?
C6 C10 1.415(7) . ?
C7 C8 1.412(9) . ?
C8 C9 1.419(8) . ?
C9 C10 1.427(7) . ?
C11 C15 1.386(10) . ?
C11 C12 1.394(10) . ?
C12 C13 1.383(10) . ?
C13 C14 1.391(10) . ?
C14 C15 1.410(10) . ?
C16 C17 1.412(8) . ?
C16 C20 1.415(7) . ?
C17 C18 1.415(8) . ?
C18 C19 1.404(8) . ?
C19 C20 1.428(7) . ?
